data_2103781
loop_
_publ_author_name
'Clemente, Dore Augusto'
'Marzotto, Armando'

_publ_section_title
;
 22 Space-group changes
;
_journal_issue 1
_journal_name_full 'Acta Crystallographica Section B'
_journal_page_first 43
_journal_page_last 50
_journal_paper_doi 10.1107/S0108768102022668
_journal_volume 59
_journal_year 2003
_chemical_formula_moiety 'C15 H16 Co N4 O8'
_chemical_formula_sum 'C15 H16 Co N4 O8'
_chemical_formula_weight 439.25
_chemical_name_systematic bis(Nitrato)-((4S,5S)-2,2-dimethyl-4,5-bis(2-pyridyl)-1,3-dioxolane)-cobalt(ii)
_space_group_IT_number 20
_symmetry_space_group_name_Hall 'C 2c 2'
_symmetry_space_group_name_H-M 'C 2 2 21'
_atom_sites_solution_hydrogens geom
_atom_sites_solution_primary direct
_atom_sites_solution_secondary difmap
_cell_angle_alpha 90.00
_cell_angle_beta 90.00
_cell_angle_gamma 90.00
_cell_formula_units_Z 4
_cell_length_a 7.625(2)
_cell_length_b 19.808(2)
_cell_length_c 11.986(2)
_cell_measurement_temperature 293(2)
_cell_volume 1810.3(6)
_computing_structure_refinement 'SHELXL-97 (Sheldrick, 1997)'
_computing_structure_solution 'SHELXS-97 (Sheldrick, 1990)'
_diffrn_ambient_temperature 293(2)
_diffrn_measured_fraction_theta_full 0.343
_diffrn_measured_fraction_theta_max 0.343
_diffrn_radiation_monochromator graphite
_diffrn_radiation_source 'fine-focus sealed tube'
_diffrn_radiation_type MoK\a
_diffrn_radiation_wavelength 0.71070
_diffrn_reflns_av_R_equivalents 0.0455
_diffrn_reflns_av_sigmaI/netI 0.1038
_diffrn_reflns_limit_h_max 8
_diffrn_reflns_limit_h_min -8
_diffrn_reflns_limit_k_max 28
_diffrn_reflns_limit_k_min -28
_diffrn_reflns_limit_l_max 12
_diffrn_reflns_limit_l_min -12
_diffrn_reflns_number 8912
_diffrn_reflns_theta_full 46.03
_diffrn_reflns_theta_max 46.02
_diffrn_reflns_theta_min 2.06
_exptl_absorpt_coefficient_mu 1.001
_exptl_crystal_density_diffrn 1.612
_exptl_crystal_density_method 'not measured'
_exptl_crystal_F_000 900
_refine_diff_density_max 0.520
_refine_diff_density_min -0.219
_refine_ls_abs_structure_details 'Flack H D (1983), Acta Cryst. A39, 876-881'
_refine_ls_abs_structure_Flack -0.140(8)
_refine_ls_extinction_method none
_refine_ls_goodness_of_fit_ref 0.575
_refine_ls_hydrogen_treatment mixed
_refine_ls_matrix_type full
_refine_ls_number_parameters 105
_refine_ls_number_reflns 2688
_refine_ls_number_restraints 0
_refine_ls_restrained_S_all 0.575
_refine_ls_R_factor_all 0.0195
_refine_ls_R_factor_gt 0.0181
_refine_ls_shift/su_max 4.200
_refine_ls_shift/su_mean 0.040
_refine_ls_structure_factor_coef Fsqd
_refine_ls_weighting_details 'calc w=1/[\s^2^(Fo^2^)+(0.1000P)^2^+0.0000P] where P=(Fo^2^+2Fc^2^)/3'
_refine_ls_weighting_scheme calc
_refine_ls_wR_factor_gt 0.0764
_refine_ls_wR_factor_ref 0.1093
_reflns_number_gt 2560
_reflns_number_total 2688
_reflns_threshold_expression >2sigma(I)
_cod_data_source_file an0613.cif
_cod_data_source_block barjaf
_cod_database_code 2103781

loop_
_symmetry_equiv_pos_as_xyz
'x, y, z'
'x, -y, -z'
'-x, -y, z+1/2'
'-x, y, -z+1/2'
'x+1/2, y+1/2, z'
'x+1/2, -y+1/2, -z'
'-x+1/2, -y+1/2, z+1/2'
'-x+1/2, y+1/2, -z+1/2'

loop_
_atom_site_label
_atom_site_fract_x
_atom_site_fract_y
_atom_site_fract_z
_atom_site_U_iso_or_equiv
_atom_site_adp_type
_atom_site_calc_flag
_atom_site_refinement_flags
_atom_site_occupancy
_atom_site_type_symbol
Co1 0.0000 0.022600(15) 0.2500 0.02000(9) Uiso d S 1 Co
O2 0.01940(18) 0.25290(6) 0.15650(11) 0.0200(2) Uiso d . 1 O
O3 -0.17430(17) -0.02200(7) 0.14290(11) 0.0200(2) Uiso d . 1 O
O4 -0.14130(17) -0.10820(6) 0.03250(12) 0.0200(2) Uiso d . 1 O
O5 0.08120(19) -0.06770(7) 0.12090(12) 0.0200(2) Uiso d . 1 O
N1 0.18870(19) 0.08220(7) 0.17230(14) 0.0200(2) Uiso d . 1 N
N4 -0.0758(2) -0.06610(8) 0.09780(14) 0.0200(3) Uiso d . 1 N
C1 0.3360(2) 0.04790(9) 0.14270(15) 0.0200(3) Uiso d . 1 C
H1 0.343(4) 0.0021(15) 0.159(3) 0.020(6) Uiso d . 1 H
C2 0.4745(2) 0.07900(8) 0.08950(16) 0.0200(2) Uiso d . 1 C
H2 0.574(4) 0.0544(13) 0.071(2) 0.020(6) Uiso d . 1 H
C3 0.4643(2) 0.14570(9) 0.06430(16) 0.0200(3) Uiso d . 1 C
H3 0.555(4) 0.1672(12) 0.027(3) 0.020(6) Uiso d . 1 H
C4 0.3159(2) 0.18090(8) 0.09570(16) 0.0200(3) Uiso d . 1 C
H4 0.307(4) 0.2269(13) 0.081(3) 0.020(6) Uiso d . 1 H
C5 0.1802(2) 0.14760(9) 0.14880(15) 0.0200(3) Uiso d . 1 C
C6 0.0106(2) 0.18400(8) 0.18520(13) 0.0200(3) Uiso d . 1 C
H18 -0.083(4) 0.1564(14) 0.144(2) 0.020(6) Uiso d . 1 H
C14? 0.0622(5) 0.29070(16) 0.2570(4) 0.0200(5) Uiso d P 0.50 C
C15 0.0000 0.35750(11) 0.2500 0.0200(4) Uiso d S 1 C
H9 -0.033(9) 0.377(3) 0.321(6) 0.020(12) Uiso d P 0.50 H
H10 -0.052(9) 0.384(3) 0.192(6) 0.020(13) Uiso d P 0.50 H
H11 0.124(8) 0.357(2) 0.243(6) 0.020(11) Uiso d P 0.50 H
C17? 0.2612(5) 0.29550(17) 0.2818(3) 0.0200(6) Uiso d P 0.50 C
H15? 0.321(8) 0.312(3) 0.217(5) 0.020(13) Uiso d P 0.50 H
H16? 0.305(8) 0.252(3) 0.301(5) 0.020(12) Uiso d P 0.50 H
H17? 0.280(8) 0.326(3) 0.343(5) 0.020(12) Uiso d P 0.50 H

loop_
_atom_type_symbol
_atom_type_description
_atom_type_scat_dispersion_real
_atom_type_scat_dispersion_imag
_atom_type_scat_source
Co Co 0.3494 0.9721 'International Tables Vol C Tables 4.2.6.8 and 6.1.1.4'
O O 0.0106 0.0060 'International Tables Vol C Tables 4.2.6.8 and 6.1.1.4'
N N 0.0061 0.0033 'International Tables Vol C Tables 4.2.6.8 and 6.1.1.4'
C C 0.0033 0.0016 'International Tables Vol C Tables 4.2.6.8 and 6.1.1.4'
H H 0.0000 0.0000 'International Tables Vol C Tables 4.2.6.8 and 6.1.1.4'

loop_
_geom_angle_atom_site_label_1
_geom_angle_atom_site_label_2
_geom_angle_atom_site_label_3
_geom_angle_site_symmetry_1
_geom_angle_site_symmetry_3
_geom_angle
O3 Co1 O3 . 4 128.89(8)
O3 Co1 N1 . 4 94.39(6)
O3 Co1 N1 4 4 114.38(6)
O3 Co1 N1 . . 114.38(6)
O3 Co1 N1 4 . 94.39(6)
N1 Co1 N1 4 . 110.88(8)
C6 O2 C14? . 4 108.13(18)
C6 O2 C14? . . 107.87(18)
C14? O2 C14? 4 . 39.1(3)
N4 O3 Co1 . . 100.33(11)
C5 N1 C1 . . 118.20(15)
C5 N1 Co1 . . 127.94(12)
C1 N1 Co1 . . 113.85(11)
O5 N4 O4 . . 120.92(17)
O5 N4 O3 . . 119.79(17)
O4 N4 O3 . . 119.27(15)
N1 C1 C2 . . 122.01(16)
C3 C2 C1 . . 119.59(16)
C2 C3 C4 . . 118.53(16)
C3 C4 C5 . . 119.85(15)
N1 C5 C4 . . 121.80(16)
N1 C5 C6 . . 115.90(14)
C4 C5 C6 . . 122.30(15)
O2 C6 C5 . . 110.09(14)
O2 C6 C6 . 4 104.34(8)
C5 C6 C6 . 4 111.58(17)
C14? C14? C15 4 . 70.00(16)
C14? C14? O2 4 4 72.3(4)
C15 C14? O2 . 4 113.0(3)
C14? C14? O2 4 . 68.6(4)
C15 C14? O2 . . 111.0(3)
O2 C14? O2 4 . 103.6(2)
C14? C14? C17? 4 . 176.3(3)
C15 C14? C17? . . 106.5(2)
O2 C14? C17? 4 . 108.7(3)
O2 C14? C17? . . 114.2(3)
C14? C15 C14? 4 . 40.0(3)

loop_
_geom_bond_atom_site_label_1
_geom_bond_atom_site_label_2
_geom_bond_site_symmetry_2
_geom_bond_distance
Co1 O3 . 2.0481(14)
Co1 O3 4 2.0481(14)
Co1 N1 4 2.0812(15)
Co1 N1 . 2.0812(15)
O2 C6 . 1.409(2)
O2 C14? 4 1.422(4)
O2 C14? . 1.455(5)
O3 N4 . 1.273(2)
O4 N4 . 1.248(2)
O5 N4 . 1.229(2)
N1 C5 . 1.327(2)
N1 C1 . 1.360(2)
C1 C2 . 1.379(2)
C2 C3 . 1.358(2)
C3 C4 . 1.381(2)
C4 C5 . 1.382(3)
C5 C6 . 1.544(2)
C6 C6 4 1.562(3)
C14? C14? 4 0.963(8)
C14? C15 . 1.408(4)
C14? O2 4 1.422(4)
C14? C17? . 1.549(5)
C15 C14? 4 1.408(4)
